data_7129453
loop_
_publ_author_name
'Bakthadoss, Manickam'
'Reddy, Tadiparthi Thirupathi'
'Agarwal, Vishal'
'Sharada, Duddu Savaraiah'

_publ_section_title
;
 Ester directed orthogonal dual C-H activation and ortho aryl C-H
 alkenylation via distal weak coordination
;
_journal_name_full 'Chemical Communications'
_journal_paper_doi 10.1039/D1CC06097J
_journal_year 2022
_chemical_formula_moiety 'C22 H20 F2 O4'
_chemical_formula_sum 'C22 H18 F2 O4'
_chemical_formula_weight 384.36
_space_group_crystal_system monoclinic
_space_group_IT_number 14
_space_group_name_Hall '-P 2yab'
_space_group_name_H-M_alt 'P 1 21/a 1'
_atom_sites_solution_hydrogens geom
_atom_sites_solution_primary direct
_atom_sites_solution_secondary difmap
_audit_creation_date 2021-09-18
_audit_creation_method
;
Olex2 1.2-ac3
(compiled 2016.03.30 svn.r3266 for Rigaku Oxford Diffraction, GUI svn.r5168)
;
_audit_update_record
;
2021-09-19 deposited with the CCDC.	2021-12-21 downloaded from the CCDC.
;
_cell_angle_alpha 90.00
_cell_angle_beta 94.067(11)
_cell_angle_gamma 90.00
_cell_formula_units_Z 4
_cell_length_a 7.7331(11)
_cell_length_b 20.6428(19)
_cell_length_c 12.1338(15)
_cell_measurement_reflns_used 2659
_cell_measurement_temperature 295
_cell_measurement_theta_max 29.1133
_cell_measurement_theta_min 3.9406
_cell_volume 1932.1(4)
_computing_cell_refinement
;
CrysAlisPro, Agilent Technologies,
Version 1.171.36.21 (release 14-08-2012 CrysAlis171 .NET)
(compiled Sep 14 2012,17:21:16)
;
_computing_data_collection
;
CrysAlisPro, Agilent Technologies,
Version 1.171.36.21 (release 14-08-2012 CrysAlis171 .NET)
(compiled Sep 14 2012,17:21:16)
;
_computing_data_reduction
;
CrysAlisPro, Agilent Technologies,
Version 1.171.36.21 (release 14-08-2012 CrysAlis171 .NET)
(compiled Sep 14 2012,17:21:16)
;
_computing_molecular_graphics 'Olex2 (Dolomanov et al., 2009)'
_computing_publication_material 'Olex2 (Dolomanov et al., 2009)'
_computing_structure_refinement 'ShelXL (Sheldrick, 2015)'
_computing_structure_solution 'ShelXS (Sheldrick, 2008)'
_diffrn_ambient_temperature 295
_diffrn_detector_area_resol_mean 15.9821
_diffrn_measured_fraction_theta_full 0.989
_diffrn_measured_fraction_theta_max 0.854
_diffrn_measurement_details
;
#__ type_ start__ end____ width___ exp.time_
  1 omega   16.00   50.00   1.0000   55.0000
omega____ theta____ kappa____ phi______ frames
    -      -17.3397   77.0000  -90.0000 34

#__ type_ start__ end____ width___ exp.time_
  2 omega  -47.00  -21.00   1.0000   55.0000
omega____ theta____ kappa____ phi______ frames
    -      -17.3397   77.0000  -90.0000 26

#__ type_ start__ end____ width___ exp.time_
  3 omega   17.00   55.00   1.0000   55.0000
omega____ theta____ kappa____ phi______ frames
    -      -17.3397   19.0000  -90.0000 38

#__ type_ start__ end____ width___ exp.time_
  4 omega  -59.00  -33.00   1.0000   55.0000
omega____ theta____ kappa____ phi______ frames
    -      -17.3397  178.0000   30.0000 26

#__ type_ start__ end____ width___ exp.time_
  5 omega  -18.00    9.00   1.0000   55.0000
omega____ theta____ kappa____ phi______ frames
    -      -17.3397   19.0000  -90.0000 27

#__ type_ start__ end____ width___ exp.time_
  6 omega  -72.00    1.00   1.0000   55.0000
omega____ theta____ kappa____ phi______ frames
    -      -17.3397  -57.0000  -30.0000 73

#__ type_ start__ end____ width___ exp.time_
  7 omega  -36.00   13.00   1.0000   55.0000
omega____ theta____ kappa____ phi______ frames
    -      -17.3397  -77.0000 -120.0000 49

#__ type_ start__ end____ width___ exp.time_
  8 omega  -44.00  -16.00   1.0000   55.0000
omega____ theta____ kappa____ phi______ frames
    -      -17.3397   19.0000  -60.0000 28

#__ type_ start__ end____ width___ exp.time_
  9 omega   33.00   90.00   1.0000   55.0000
omega____ theta____ kappa____ phi______ frames
    -       19.0585 -178.0000  -60.0000 57
;
_diffrn_measurement_device_type 'Xcalibur, Eos'
_diffrn_measurement_method '\w scans'
_diffrn_orient_matrix_UB_11 0.0254322000
_diffrn_orient_matrix_UB_12 -0.0148738000
_diffrn_orient_matrix_UB_13 -0.0490846000
_diffrn_orient_matrix_UB_21 0.0132139000
_diffrn_orient_matrix_UB_22 0.0309450000
_diffrn_orient_matrix_UB_23 -0.0232979000
_diffrn_orient_matrix_UB_31 0.0873614000
_diffrn_orient_matrix_UB_32 -0.0003387000
_diffrn_orient_matrix_UB_33 0.0220742000
_diffrn_radiation_monochromator graphite
_diffrn_radiation_type MoK\a
_diffrn_radiation_wavelength 0.71073
_diffrn_reflns_av_R_equivalents 0.0647
_diffrn_reflns_av_unetI/netI 0.0648
_diffrn_reflns_limit_h_max 9
_diffrn_reflns_limit_h_min -10
_diffrn_reflns_limit_k_max 25
_diffrn_reflns_limit_k_min -25
_diffrn_reflns_limit_l_max 15
_diffrn_reflns_limit_l_min -11
_diffrn_reflns_number 12321
_diffrn_reflns_theta_full 25.00
_diffrn_reflns_theta_max 29.18
_diffrn_reflns_theta_min 4.38
_diffrn_source 'Enhance (Mo) X-ray Source'
_exptl_absorpt_coefficient_mu 0.103
_exptl_absorpt_correction_T_max 1.00000
_exptl_absorpt_correction_T_min 0.38708
_exptl_absorpt_correction_type multi-scan
_exptl_absorpt_process_details
;
CrysAlisPro, Agilent Technologies,
Version 1.171.36.21 (release 14-08-2012 CrysAlis171 .NET)
(compiled Sep 14 2012,17:21:16)
Empirical absorption correction using spherical harmonics,
 implemented in SCALE3 ABSPACK scaling algorithm.
;
_exptl_crystal_colour colourless
_exptl_crystal_colour_primary colourless
_exptl_crystal_density_diffrn 1.321
_exptl_crystal_density_method 'not measured'
_exptl_crystal_description block
_exptl_crystal_F_000 800
_exptl_crystal_size_max 0.75
_exptl_crystal_size_mid 0.32
_exptl_crystal_size_min 0.12
_refine_diff_density_max 0.338
_refine_diff_density_min -0.270
_refine_diff_density_rms 0.068
_refine_ls_extinction_coef 0.011(3)
_refine_ls_extinction_expression Fc^*^=kFc[1+0.001xFc^2^\l^3^/sin(2\q)]^-1/4^
_refine_ls_extinction_method SHELXL
_refine_ls_goodness_of_fit_ref 1.041
_refine_ls_hydrogen_treatment mixed
_refine_ls_matrix_type full
_refine_ls_number_parameters 264
_refine_ls_number_reflns 4469
_refine_ls_number_restraints 0
_refine_ls_restrained_S_all 1.041
_refine_ls_R_factor_all 0.1453
_refine_ls_R_factor_gt 0.0940
_refine_ls_shift/su_max 0.000
_refine_ls_shift/su_mean 0.000
_refine_ls_structure_factor_coef Fsqd
_refine_ls_weighting_details 'calc w=1/[\s^2^(Fo^2^)+(0.1030P)^2^+2.2075P] where P=(Fo^2^+2Fc^2^)/3'
_refine_ls_weighting_scheme calc
_refine_ls_wR_factor_gt 0.2446
_refine_ls_wR_factor_ref 0.2798
_reflns_number_gt 2502
_reflns_number_total 4469
_reflns_threshold_expression >2sigma(I)
_cod_data_source_file d1cc06097j2.cif
_cod_data_source_block mb-ttr-219-g
_cod_database_code 7129453
_chemical_oxdiff_formula 'C10 H20 O4 Cl4 F1'
_chemical_oxdiff_usercomment 'COLOURLESS BLOCK, 295K, 0.75 0.32 0.12'
_reflns_odcompleteness_completeness 99.09
_reflns_odcompleteness_iscentric 1
_reflns_odcompleteness_theta 26.32
_olex2_refinement_description
;
1. Fixed Uiso
 At 1.2 times of:
  All C(H) groups, All C(H,H) groups
 At 1.5 times of:
  All C(H,H,H) groups
2.a Secondary CH2 refined with riding coordinates:
 C11(H11A,H11B), C18(H18A,H18B)
2.b Aromatic/amide H refined with riding coordinates:
 C7(H7), C13(H13), C16(H16), C15(H15), C3(H3), C5(H5), C2(H2), C6(H6)
2.c Idealised Me refined as rotating group:
 C10(H10A,H10B,H10C), C22(H22A,H22B,H22C)
;
_olex2_submission_special_instructions 'No special instructions were received'

loop_
_space_group_symop_id
_space_group_symop_operation_xyz
1 'x, y, z'
2 '-x+1/2, y+1/2, -z'
3 '-x, -y, -z'
4 'x-1/2, -y-1/2, z'

loop_
_atom_site_label
_atom_site_type_symbol
_atom_site_fract_x
_atom_site_fract_y
_atom_site_fract_z
_atom_site_U_iso_or_equiv
_atom_site_adp_type
_atom_site_occupancy
_atom_site_calc_flag
_atom_site_disorder_assembly
_atom_site_disorder_group
_atom_site_refinement_flags_posn
F1 F 0.9171(3) 0.07755(13) 0.4390(2) 0.0741(8) Uani 1 d . . .
C12 C 0.4524(4) 0.08438(17) 0.3742(3) 0.0424(8) Uani 1 d . . .
O1 O 0.2837(4) 0.17196(14) 0.5864(2) 0.0679(9) Uani 1 d . . .
C7 C 0.4077(5) 0.24843(18) 0.3407(3) 0.0477(8) Uani 1 d . . .
H7 H 0.4251 0.2883 0.3755 0.057 Uiso 1 calc . . R
C17 C 0.4211(5) 0.01951(17) 0.3439(3) 0.0435(8) Uani 1 d . . .
C13 C 0.6226(4) 0.10283(18) 0.4063(3) 0.0455(8) Uani 1 d . . .
H13 H 0.6472 0.1455 0.4265 0.055 Uiso 1 calc . . R
C8 C 0.3514(5) 0.20159(18) 0.4063(3) 0.0465(8) Uani 1 d . . .
C4 C 0.4465(5) 0.24801(19) 0.2241(3) 0.0492(9) Uani 1 d . . .
C11 C 0.3061(4) 0.13348(18) 0.3713(3) 0.0468(8) Uani 1 d . . .
H11A H 0.2530 0.1350 0.2965 0.056 Uiso 1 calc . . R
H11B H 0.2190 0.1176 0.4183 0.056 Uiso 1 calc . . R
C16 C 0.5558(5) -0.02395(18) 0.3490(3) 0.0507(9) Uani 1 d . . .
H16 H 0.5329 -0.0671 0.3312 0.061 Uiso 1 calc . . R
O2 O 0.3410(5) 0.27615(15) 0.5574(3) 0.0847(11) Uani 1 d . . .
C15 C 0.7258(5) -0.00554(19) 0.3798(3) 0.0531(9) Uani 1 d . . .
H15 H 0.8168 -0.0350 0.3814 0.064 Uiso 1 calc . . R
O3 O 0.2601(5) -0.05201(17) 0.0174(2) 0.0823(10) Uani 1 d . . .
C14 C 0.7521(5) 0.05815(18) 0.4078(3) 0.0481(9) Uani 1 d . . .
C18 C 0.2389(5) -0.0051(2) 0.3114(3) 0.0547(10) Uani 1 d . . .
H18A H 0.1971 -0.0292 0.3728 0.066 Uiso 1 calc . . R
H18B H 0.1626 0.0318 0.2974 0.066 Uiso 1 calc . . R
C19 C 0.2305(5) -0.04785(18) 0.2105(3) 0.0512(9) Uani 1 d . . .
C9 C 0.3269(5) 0.22172(19) 0.5222(3) 0.0534(9) Uani 1 d . . .
F2 F 0.5716(5) 0.26152(18) -0.1002(2) 0.1026(11) Uani 1 d . . .
C3 C 0.4705(6) 0.1926(2) 0.1602(3) 0.0628(11) Uani 1 d . . .
H3 H 0.4589 0.1518 0.1916 0.075 Uiso 1 calc . . R
C21 C 0.2426(5) -0.0131(2) 0.1038(3) 0.0560(10) Uani 1 d . . .
C5 C 0.4677(5) 0.3078(2) 0.1731(3) 0.0584(10) Uani 1 d . . .
H5 H 0.4542 0.3456 0.2135 0.070 Uiso 1 calc . . R
C1 C 0.5294(6) 0.2570(3) 0.0062(3) 0.0663(12) Uani 1 d . . .
C2 C 0.5111(6) 0.1973(2) 0.0517(3) 0.0686(12) Uani 1 d . . .
H2 H 0.5257 0.1602 0.0100 0.082 Uiso 1 calc . . R
O4 O 0.2395(6) 0.04422(17) 0.0954(3) 0.0993(13) Uani 1 d . . .
C6 C 0.5083(6) 0.3124(2) 0.0638(4) 0.0705(13) Uani 1 d . . .
H6 H 0.5208 0.3526 0.0307 0.085 Uiso 1 calc . . R
C10 C 0.2471(8) 0.1879(3) 0.6982(4) 0.0862(16) Uani 1 d . . .
H10A H 0.1488 0.2163 0.6971 0.129 Uiso 1 calc . . GR
H10B H 0.3460 0.2090 0.7347 0.129 Uiso 1 calc . . GR
H10C H 0.2223 0.1489 0.7373 0.129 Uiso 1 calc . . GR
C22 C 0.2682(8) -0.0212(3) -0.0890(4) 0.102(2) Uani 1 d . . .
H22A H 0.2816 -0.0537 -0.1445 0.153 Uiso 1 calc . . GR
H22B H 0.3653 0.0078 -0.0868 0.153 Uiso 1 calc . . GR
H22C H 0.1632 0.0026 -0.1065 0.153 Uiso 1 calc . . GR
C20 C 0.2099(8) -0.1115(2) 0.2136(5) 0.0791(15) Uani 1 d . . .
H20A H 0.207(5) -0.136(2) 0.283(4) 0.064(12) Uiso 1 d . . .
H20B H 0.200(8) -0.136(3) 0.145(6) 0.14(2) Uiso 1 d . . .

loop_
_atom_site_aniso_label
_atom_site_aniso_U_11
_atom_site_aniso_U_22
_atom_site_aniso_U_33
_atom_site_aniso_U_23
_atom_site_aniso_U_13
_atom_site_aniso_U_12
F1 0.0386(13) 0.0731(17) 0.110(2) -0.0053(14) 0.0010(12) -0.0039(11)
C12 0.0391(18) 0.047(2) 0.0418(16) 0.0028(14) 0.0057(13) -0.0004(15)
O1 0.100(2) 0.0538(17) 0.0527(15) -0.0006(13) 0.0254(15) 0.0053(15)
C7 0.048(2) 0.0437(19) 0.0519(19) -0.0002(16) 0.0048(16) 0.0044(16)
C17 0.046(2) 0.046(2) 0.0388(16) -0.0022(14) 0.0041(14) -0.0034(15)
C13 0.0390(19) 0.0443(19) 0.0539(19) -0.0018(15) 0.0083(15) -0.0046(15)
C8 0.044(2) 0.047(2) 0.0484(18) 0.0001(15) 0.0076(15) 0.0068(16)
C4 0.0410(19) 0.052(2) 0.054(2) 0.0040(17) 0.0021(15) 0.0041(16)
C11 0.0399(18) 0.048(2) 0.0528(19) -0.0043(16) 0.0071(15) 0.0029(16)
C16 0.052(2) 0.042(2) 0.058(2) -0.0028(16) 0.0030(17) 0.0019(16)
O2 0.143(3) 0.0511(19) 0.0603(18) -0.0097(14) 0.0123(18) 0.0009(19)
C15 0.050(2) 0.050(2) 0.060(2) 0.0013(17) 0.0059(17) 0.0064(17)
O3 0.120(3) 0.078(2) 0.0496(16) -0.0092(15) 0.0103(16) -0.006(2)
C14 0.0392(19) 0.052(2) 0.054(2) 0.0013(16) 0.0056(15) -0.0025(16)
C18 0.050(2) 0.063(3) 0.051(2) -0.0122(17) 0.0096(16) -0.0112(18)
C19 0.057(2) 0.046(2) 0.0502(19) -0.0033(16) 0.0004(16) -0.0067(17)
C9 0.060(2) 0.046(2) 0.055(2) -0.0007(17) 0.0054(17) 0.0093(18)
F2 0.124(3) 0.130(3) 0.0555(15) 0.0192(16) 0.0235(15) 0.002(2)
C3 0.079(3) 0.054(2) 0.057(2) 0.0057(19) 0.017(2) 0.009(2)
C21 0.062(3) 0.055(2) 0.051(2) 0.0001(17) 0.0033(17) -0.0042(19)
C5 0.055(2) 0.055(2) 0.063(2) 0.0059(19) -0.0033(19) -0.0086(19)
C1 0.062(3) 0.091(4) 0.047(2) 0.014(2) 0.0079(18) -0.001(2)
C2 0.077(3) 0.075(3) 0.056(2) 0.001(2) 0.016(2) 0.011(2)
O4 0.172(4) 0.056(2) 0.070(2) 0.0093(16) 0.008(2) 0.005(2)
C6 0.079(3) 0.070(3) 0.061(3) 0.024(2) -0.001(2) -0.011(2)
C10 0.128(5) 0.080(3) 0.054(2) 0.001(2) 0.035(3) 0.009(3)
C22 0.121(5) 0.137(6) 0.049(3) 0.012(3) 0.012(3) -0.001(4)
C20 0.112(4) 0.058(3) 0.065(3) 0.000(2) -0.008(3) -0.021(3)

loop_
_atom_type_symbol
_atom_type_description
_atom_type_scat_dispersion_real
_atom_type_scat_dispersion_imag
_atom_type_scat_source
C C 0.0033 0.0016 'International Tables Vol C Tables 4.2.6.8 and 6.1.1.4'
H H 0.0000 0.0000 'International Tables Vol C Tables 4.2.6.8 and 6.1.1.4'
F F 0.0171 0.0103 'International Tables Vol C Tables 4.2.6.8 and 6.1.1.4'
O O 0.0106 0.0060 'International Tables Vol C Tables 4.2.6.8 and 6.1.1.4'

loop_
_geom_angle_atom_site_label_1
_geom_angle_atom_site_label_2
_geom_angle_atom_site_label_3
_geom_angle
_geom_angle_site_symmetry_1
_geom_angle_site_symmetry_3
_geom_angle_publ_flag
C17 C12 C11 121.1(3) . . ?
C13 C12 C17 118.3(3) . . ?
C13 C12 C11 120.7(3) . . ?
C9 O1 C10 116.3(3) . . ?
C8 C7 H7 114.2 . . ?
C8 C7 C4 131.6(4) . . ?
C4 C7 H7 114.2 . . ?
C12 C17 C18 121.6(3) . . ?
C16 C17 C12 119.7(3) . . ?
C16 C17 C18 118.6(3) . . ?
C12 C13 H13 120.1 . . ?
C14 C13 C12 119.8(3) . . ?
C14 C13 H13 120.1 . . ?
C7 C8 C11 125.8(3) . . ?
C7 C8 C9 115.2(3) . . ?
C9 C8 C11 119.0(3) . . ?
C3 C4 C7 125.6(4) . . ?
C5 C4 C7 117.4(4) . . ?
C5 C4 C3 116.9(4) . . ?
C12 C11 H11A 108.0 . . ?
C12 C11 H11B 108.0 . . ?
C8 C11 C12 117.4(3) . . ?
C8 C11 H11A 108.0 . . ?
C8 C11 H11B 108.0 . . ?
H11A C11 H11B 107.2 . . ?
C17 C16 H16 118.9 . . ?
C17 C16 C15 122.1(3) . . ?
C15 C16 H16 118.9 . . ?
C16 C15 H15 121.6 . . ?
C14 C15 C16 116.7(4) . . ?
C14 C15 H15 121.6 . . ?
C21 O3 C22 116.8(4) . . ?
F1 C14 C15 118.0(3) . . ?
C13 C14 F1 118.5(3) . . ?
C13 C14 C15 123.4(3) . . ?
C17 C18 H18A 109.0 . . ?
C17 C18 H18B 109.0 . . ?
H18A C18 H18B 107.8 . . ?
C19 C18 C17 113.0(3) . . ?
C19 C18 H18A 109.0 . . ?
C19 C18 H18B 109.0 . . ?
C21 C19 C18 114.9(3) . . ?
C20 C19 C18 123.8(4) . . ?
C20 C19 C21 121.3(4) . . ?
O1 C9 C8 112.7(3) . . ?
O2 C9 O1 121.8(4) . . ?
O2 C9 C8 125.5(4) . . ?
C4 C3 H3 119.4 . . ?
C2 C3 C4 121.2(4) . . ?
C2 C3 H3 119.4 . . ?
O3 C21 C19 114.1(4) . . ?
O4 C21 O3 122.3(4) . . ?
O4 C21 C19 123.6(4) . . ?
C4 C5 H5 119.2 . . ?
C6 C5 C4 121.7(4) . . ?
C6 C5 H5 119.2 . . ?
F2 C1 C2 119.1(4) . . ?
C6 C1 F2 118.5(4) . . ?
C6 C1 C2 122.3(4) . . ?
C3 C2 H2 120.4 . . ?
C1 C2 C3 119.3(4) . . ?
C1 C2 H2 120.4 . . ?
C5 C6 H6 120.7 . . ?
C1 C6 C5 118.6(4) . . ?
C1 C6 H6 120.7 . . ?
O1 C10 H10A 109.5 . . ?
O1 C10 H10B 109.5 . . ?
O1 C10 H10C 109.5 . . ?
H10A C10 H10B 109.5 . . ?
H10A C10 H10C 109.5 . . ?
H10B C10 H10C 109.5 . . ?
O3 C22 H22A 109.5 . . ?
O3 C22 H22B 109.5 . . ?
O3 C22 H22C 109.5 . . ?
H22A C22 H22B 109.5 . . ?
H22A C22 H22C 109.5 . . ?
H22B C22 H22C 109.5 . . ?
C19 C20 H20A 123(2) . . ?
C19 C20 H20B 120(4) . . ?
H20A C20 H20B 117(5) . . ?

loop_
_geom_bond_atom_site_label_1
_geom_bond_atom_site_label_2
_geom_bond_distance
_geom_bond_site_symmetry_2
_geom_bond_publ_flag
F1 C14 1.365(4) . ?
C12 C17 1.405(5) . ?
C12 C13 1.399(5) . ?
C12 C11 1.518(5) . ?
O1 C9 1.346(5) . ?
O1 C10 1.444(5) . ?
C7 H7 0.9300 . ?
C7 C8 1.344(5) . ?
C7 C4 1.467(5) . ?
C17 C16 1.373(5) . ?
C17 C18 1.523(5) . ?
C13 H13 0.9300 . ?
C13 C14 1.361(5) . ?
C8 C11 1.503(5) . ?
C8 C9 1.491(5) . ?
C4 C3 1.402(6) . ?
C4 C5 1.396(5) . ?
C11 H11A 0.9700 . ?
C11 H11B 0.9700 . ?
C16 H16 0.9300 . ?
C16 C15 1.394(5) . ?
O2 C9 1.204(5) . ?
C15 H15 0.9300 . ?
C15 C14 1.369(5) . ?
O3 C21 1.336(5) . ?
O3 C22 1.444(6) . ?
C18 H18A 0.9700 . ?
C18 H18B 0.9700 . ?
C18 C19 1.508(5) . ?
C19 C21 1.488(5) . ?
C19 C20 1.324(6) . ?
F2 C1 1.357(5) . ?
C3 H3 0.9300 . ?
C3 C2 1.379(6) . ?
C21 O4 1.187(5) . ?
C5 H5 0.9300 . ?
C5 C6 1.388(6) . ?
C1 C2 1.361(7) . ?
C1 C6 1.356(7) . ?
C2 H2 0.9300 . ?
C6 H6 0.9300 . ?
C10 H10A 0.9600 . ?
C10 H10B 0.9600 . ?
C10 H10C 0.9600 . ?
C22 H22A 0.9600 . ?
C22 H22B 0.9600 . ?
C22 H22C 0.9600 . ?
C20 H20A 0.99(4) . ?
C20 H20B 0.97(7) . ?

loop_
_geom_torsion_atom_site_label_1
_geom_torsion_atom_site_label_2
_geom_torsion_atom_site_label_3
_geom_torsion_atom_site_label_4
_geom_torsion
_geom_torsion_site_symmetry_1
_geom_torsion_site_symmetry_2
_geom_torsion_site_symmetry_3
_geom_torsion_site_symmetry_4
_geom_torsion_publ_flag
C12 C17 C16 C15 -2.2(5) . . . . ?
C12 C17 C18 C19 135.8(4) . . . . ?
C12 C13 C14 F1 179.7(3) . . . . ?
C12 C13 C14 C15 -0.4(6) . . . . ?
C7 C8 C11 C12 86.3(5) . . . . ?
C7 C8 C9 O1 -175.1(3) . . . . ?
C7 C8 C9 O2 5.7(6) . . . . ?
C7 C4 C3 C2 -178.3(4) . . . . ?
C7 C4 C5 C6 178.6(4) . . . . ?
C17 C12 C13 C14 -0.2(5) . . . . ?
C17 C12 C11 C8 179.3(3) . . . . ?
C17 C16 C15 C14 1.5(6) . . . . ?
C17 C18 C19 C21 -75.1(4) . . . . ?
C17 C18 C19 C20 106.4(5) . . . . ?
C13 C12 C17 C16 1.5(5) . . . . ?
C13 C12 C17 C18 178.1(3) . . . . ?
C13 C12 C11 C8 -1.2(5) . . . . ?
C8 C7 C4 C3 -15.8(7) . . . . ?
C8 C7 C4 C5 166.7(4) . . . . ?
C4 C7 C8 C11 -2.5(6) . . . . ?
C4 C7 C8 C9 -179.9(4) . . . . ?
C4 C3 C2 C1 0.5(7) . . . . ?
C4 C5 C6 C1 -0.7(7) . . . . ?
C11 C12 C17 C16 -179.0(3) . . . . ?
C11 C12 C17 C18 -2.4(5) . . . . ?
C11 C12 C13 C14 -179.7(3) . . . . ?
C11 C8 C9 O1 7.3(5) . . . . ?
C11 C8 C9 O2 -171.9(4) . . . . ?
C16 C17 C18 C19 -47.6(5) . . . . ?
C16 C15 C14 F1 179.6(3) . . . . ?
C16 C15 C14 C13 -0.2(6) . . . . ?
C18 C17 C16 C15 -178.9(3) . . . . ?
C18 C19 C21 O3 170.8(4) . . . . ?
C18 C19 C21 O4 -8.2(6) . . . . ?
C9 C8 C11 C12 -96.4(4) . . . . ?
F2 C1 C2 C3 179.1(4) . . . . ?
F2 C1 C6 C5 -179.0(4) . . . . ?
C3 C4 C5 C6 0.9(6) . . . . ?
C5 C4 C3 C2 -0.8(6) . . . . ?
C2 C1 C6 C5 0.4(7) . . . . ?
C6 C1 C2 C3 -0.3(7) . . . . ?
C10 O1 C9 C8 -176.3(4) . . . . ?
C10 O1 C9 O2 2.9(6) . . . . ?
C22 O3 C21 C19 178.5(4) . . . . ?
C22 O3 C21 O4 -2.5(7) . . . . ?
C20 C19 C21 O3 -10.6(6) . . . . ?
C20 C19 C21 O4 170.4(5) . . . . ?
